data_2213600
loop_
_publ_author_name
'Shi, Yao-Cheng'
'Zhu, Bei-Bei'
'Ng, Seik Weng'

_publ_section_title
;
 [1-(2-Hydroxyethyl)-5-methylpyrazol-3-yl]ferrocenium chloride and
 [1-(2-hydroxyethyl)-5-methylpyrazol-3-yl]ferrocene cocrystal
;
_journal_coeditor_code WN2124
_journal_issue 5
_journal_name_full 'Acta Crystallographica Section E'
_journal_page_first m1385
_journal_page_last m1387
_journal_paper_doi 10.1107/S160053680701687X
_journal_volume 63
_journal_year 2007
_chemical_formula_iupac '[Fe (C5 H5) (C11 H13 N2 O)], [Fe (C5 H5) (C11 H13 N2 O)] Cl'
_chemical_formula_moiety 'C16 H18 N2 O Fe , C16 H18 N2 O Fe + , Cl -'
_chemical_formula_sum 'C32 H36 Cl Fe2 N4 O2'
_chemical_formula_weight 655.80
_chemical_name_systematic
;
(1-2-hydroxyethyl-5-methylpyrazol-3-yl)ferrocenium
chloride--(1-2-hydroxyethyl-5-methylpyrazol-3-yl)ferrocene (1/1)
;
_space_group_IT_number 2
_symmetry_cell_setting triclinic
_symmetry_space_group_name_Hall '-P 1'
_symmetry_space_group_name_H-M 'P -1'
_atom_sites_solution_hydrogens geom
_atom_sites_solution_primary direct
_atom_sites_solution_secondary difmap
_audit_creation_method SHELXL97
_cell_angle_alpha 80.05(2)
_cell_angle_beta 79.84(2)
_cell_angle_gamma 68.49(2)
_cell_formula_units_Z 2
_cell_length_a 9.161(2)
_cell_length_b 11.3070(10)
_cell_length_c 16.3180(10)
_cell_measurement_reflns_used 25
_cell_measurement_temperature 295
_cell_measurement_theta_max 15
_cell_measurement_theta_min 9
_cell_volume 1537.1(4)
_computing_cell_refinement 'CAD-4 VAX/PC Fortran System'
_computing_data_collection 'CAD-4 VAX/PC Fortran System (Enraf--Nonius, 1988)'
_computing_data_reduction 'XCAD4 (Harms & Wocadlo, 1997) in WinGX (Farrugia, 1999)'
_computing_molecular_graphics 'PLATON (Spek, 2003)'
_computing_publication_material PLATON
_computing_structure_refinement 'SHELXL97 (Sheldrick, 1997)'
_computing_structure_solution 'SHELXS97 (Sheldrick, 1997)'
_diffrn_ambient_temperature 295
_diffrn_measured_fraction_theta_full 1.00
_diffrn_measured_fraction_theta_max 1.00
_diffrn_measurement_device_type 'Enraf--Nonius CAD-4'
_diffrn_measurement_method \w/2\q
_diffrn_radiation_monochromator graphite
_diffrn_radiation_source 'fine-focus sealed tube'
_diffrn_radiation_type MoK\a
_diffrn_radiation_wavelength 0.71073
_diffrn_reflns_av_R_equivalents 0.029
_diffrn_reflns_av_sigmaI/netI 0.073
_diffrn_reflns_limit_h_max 10
_diffrn_reflns_limit_h_min 0
_diffrn_reflns_limit_k_max 13
_diffrn_reflns_limit_k_min -12
_diffrn_reflns_limit_l_max 19
_diffrn_reflns_limit_l_min -19
_diffrn_reflns_number 5795
_diffrn_reflns_theta_full 25.0
_diffrn_reflns_theta_max 25.0
_diffrn_reflns_theta_min 1.3
_diffrn_standards_decay_% 0.1
_diffrn_standards_interval_time 120
_diffrn_standards_number 3
_exptl_absorpt_coefficient_mu 1.066
_exptl_absorpt_correction_T_max 0.861
_exptl_absorpt_correction_T_min 0.801
_exptl_absorpt_correction_type psi-scan
_exptl_absorpt_process_details '(North <i>et al.</i>,  1968)'
_exptl_crystal_colour orange
_exptl_crystal_density_diffrn 1.417
_exptl_crystal_density_method 'not measured'
_exptl_crystal_description block
_exptl_crystal_F_000 682
_exptl_crystal_size_max 0.21
_exptl_crystal_size_mid 0.17
_exptl_crystal_size_min 0.14
_refine_diff_density_max 0.81
_refine_diff_density_min -0.71
_refine_ls_extinction_method none
_refine_ls_goodness_of_fit_ref 1.05
_refine_ls_hydrogen_treatment constr
_refine_ls_matrix_type full
_refine_ls_number_parameters 384
_refine_ls_number_reflns 5421
_refine_ls_number_restraints 0
_refine_ls_restrained_S_all 1.05
_refine_ls_R_factor_all 0.103
_refine_ls_R_factor_gt 0.068
_refine_ls_shift/su_max 0.000
_refine_ls_shift/su_mean 0.000
_refine_ls_structure_factor_coef Fsqd
_refine_ls_weighting_details 'calc w = 1/[\s^2^(Fo^2^)+(0.0991P)^2^+0.2032P] where P=(Fo^2^+2Fc^2^)/3'
_refine_ls_weighting_scheme calc
_refine_ls_wR_factor_gt 0.165
_refine_ls_wR_factor_ref 0.1893
_reflns_number_gt 3712
_reflns_number_total 5421
_reflns_threshold_expression I>2\s(I)
_cod_data_source_file wn2124.cif
_cod_data_source_block I
_cod_depositor_comments
;
The following automatic conversions were performed:
'_symmetry_cell_setting' value 'Triclinic' changed to 'triclinic'
according to '/home/saulius/struct/CIF-dictionaries/cif_core.dic'
dictionary named 'cif_core.dic' version 2.4.1 from 2010-06-29.

Automatic conversion script
Id: cif_fix_enum 1527 2010-12-29 10:47:43Z saulius 

The following automatic conversions were performed:

'_symmetry_cell_setting' value 'Triclinic' changed to 'triclinic'
according to /home/saulius/struct/CIF-dictionaries/cif_core.dic
dictionary named 'cif_core.dic' version 2.4.1 from 2010-06-29.

Automatic conversion script
Id: cif_fix_values 1715 2011-07-08 13:25:40Z adriana 
;
_cod_database_code 2213600
_cod_database_fobs_code 2213600

loop_
_symmetry_equiv_pos_as_xyz
'x, y, z'
'-x, -y, -z'

loop_
_atom_site_type_symbol
_atom_site_label
_atom_site_fract_x
_atom_site_fract_y
_atom_site_fract_z
_atom_site_U_iso_or_equiv
_atom_site_adp_type
_atom_site_calc_flag
_atom_site_refinement_flags
_atom_site_occupancy
_atom_site_disorder_assembly
_atom_site_disorder_group
Fe Fe1 0.82772(9) 0.94020(7) 0.15928(5) 0.0392(2) Uani d . 1 . .
Fe Fe2 1.11998(9) 0.31002(8) 0.20478(5) 0.0384(2) Uani d . 1 . .
Cl Cl1 0.1458(5) 0.5383(8) 0.4859(3) 0.129(3) Uani d P 0.681(12) A 1
Cl Cl1' 0.118(3) 0.4418(11) 0.5067(8) 0.187(9) Uani d P 0.319(12) . 2
O O1 0.5832(6) 0.4444(5) 0.2891(3) 0.0757(14) Uani d . 1 . .
H H1O 0.6593 0.3844 0.3103 0.091 Uiso calc R 1 . .
O O2 0.5867(6) 0.1063(4) 0.5836(3) 0.0708(14) Uani d . 1 . .
H H2O 0.5728 0.1349 0.6303 0.085 Uiso calc R 1 . .
N N1 0.4761(5) 0.8132(4) 0.2530(3) 0.0435(11) Uani d . 1 . .
N N2 0.4331(5) 0.7163(4) 0.2375(3) 0.0455(11) Uani d . 1 . .
N N3 0.7927(5) 0.2337(4) 0.3760(3) 0.0412(11) Uani d . 1 . .
N N4 0.7426(5) 0.1330(4) 0.4083(3) 0.0418(11) Uani d . 1 . .
C C1 0.5930(6) 0.9640(5) 0.1702(3) 0.0404(13) Uani d . 1 . .
C C2 0.6244(6) 1.0169(5) 0.2361(4) 0.0464(14) Uani d . 1 . .
H H2 0.6063 0.9919 0.2932 0.056 Uiso calc R 1 . .
C C3 0.6874(7) 1.1135(5) 0.1997(4) 0.0497(15) Uani d . 1 . .
H H3 0.7165 1.1635 0.2287 0.060 Uiso calc R 1 . .
C C4 0.6985(7) 1.1209(6) 0.1127(4) 0.0523(15) Uani d . 1 . .
H H4 0.7367 1.1767 0.0740 0.063 Uiso calc R 1 . .
C C5 0.6419(6) 1.0294(5) 0.0932(3) 0.0436(13) Uani d . 1 . .
H H5 0.6373 1.0143 0.0396 0.052 Uiso calc R 1 . .
C C6 0.9788(8) 0.7976(7) 0.2285(4) 0.069(2) Uani d . 1 . .
H H6 0.9583 0.7739 0.2856 0.082 Uiso calc R 1 . .
C C7 1.0505(8) 0.8876(7) 0.1928(5) 0.0671(19) Uani d . 1 . .
H H7 1.0861 0.9338 0.2217 0.080 Uiso calc R 1 . .
C C8 1.0586(7) 0.8954(7) 0.1063(4) 0.0619(18) Uani d . 1 . .
H H8 1.1004 0.9483 0.0670 0.074 Uiso calc R 1 . .
C C9 0.9929(7) 0.8096(6) 0.0883(4) 0.0588(17) Uani d . 1 . .
H H9 0.9846 0.7962 0.0350 0.071 Uiso calc R 1 . .
C C10 0.9422(7) 0.7481(6) 0.1632(5) 0.0614(18) Uani d . 1 . .
H H10 0.8941 0.6870 0.1694 0.074 Uiso calc R 1 . .
C C11 0.5329(6) 0.8591(5) 0.1788(3) 0.0400(13) Uani d . 1 . .
C C12 0.5255(7) 0.7927(6) 0.1162(4) 0.0510(15) Uani d . 1 . .
H H12 0.5572 0.8069 0.0592 0.061 Uiso calc R 1 . .
C C13 0.4623(7) 0.7024(6) 0.1555(4) 0.0542(16) Uani d . 1 . .
C C14 0.4260(9) 0.6018(7) 0.1194(5) 0.074(2) Uani d . 1 . .
H H14A 0.4761 0.5188 0.1483 0.110 Uiso calc R 1 . .
H H14B 0.4655 0.6025 0.0608 0.110 Uiso calc R 1 . .
H H14C 0.3138 0.6209 0.1263 0.110 Uiso calc R 1 . .
C C15 0.3744(7) 0.6415(6) 0.3070(4) 0.0563(16) Uani d . 1 . .
H H15A 0.3065 0.6061 0.2876 0.068 Uiso calc R 1 . .
H H15B 0.3113 0.6967 0.3492 0.068 Uiso calc R 1 . .
C C16 0.5072(8) 0.5336(6) 0.3460(4) 0.0643(18) Uani d . 1 . .
H H16A 0.5820 0.5671 0.3600 0.077 Uiso calc R 1 . .
H H16B 0.4650 0.4928 0.3971 0.077 Uiso calc R 1 . .
C C17 1.0456(6) 0.2617(5) 0.3272(3) 0.0397(13) Uani d . 1 . .
C C18 0.9916(7) 0.3957(6) 0.3070(3) 0.0462(14) Uani d . 1 . .
H H18 0.8864 0.4495 0.3107 0.055 Uiso calc R 1 . .
C C19 1.1244(7) 0.4346(6) 0.2801(4) 0.0497(15) Uani d . 1 . .
H H19 1.1214 0.5183 0.2633 0.060 Uiso calc R 1 . .
C C20 1.2624(7) 0.3241(6) 0.2831(4) 0.0534(16) Uani d . 1 . .
H H20 1.3659 0.3225 0.2690 0.064 Uiso calc R 1 . .
C C21 1.2148(7) 0.2156(6) 0.3115(3) 0.0476(14) Uani d . 1 . .
H H21 1.2814 0.1306 0.3185 0.057 Uiso calc R 1 . .
C C22 1.0372(9) 0.2278(7) 0.1313(4) 0.0625(18) Uani d . 1 . .
H H22 0.9754 0.1767 0.1499 0.075 Uiso calc R 1 . .
C C23 0.9809(9) 0.3639(8) 0.1119(4) 0.079(2) Uani d . 1 . .
H H23 0.8756 0.4174 0.1156 0.095 Uiso calc R 1 . .
C C24 1.1143(12) 0.4035(9) 0.0859(4) 0.081(2) Uani d . 1 . .
H H24 1.1133 0.4868 0.0701 0.098 Uiso calc R 1 . .
C C25 1.2466(10) 0.2918(8) 0.0890(4) 0.075(2) Uani d . 1 . .
H H25 1.3504 0.2890 0.0741 0.090 Uiso calc R 1 . .
C C26 1.2024(9) 0.1855(8) 0.1173(4) 0.0672(19) Uani d . 1 . .
H H26 1.2704 0.1012 0.1256 0.081 Uiso calc R 1 . .
C C27 0.9492(6) 0.1806(5) 0.3615(3) 0.0379(12) Uani d . 1 . .
C C28 0.9985(7) 0.0493(5) 0.3854(3) 0.0436(13) Uani d . 1 . .
H H28 1.1019 -0.0081 0.3817 0.052 Uiso calc R 1 . .
C C29 0.8628(7) 0.0214(5) 0.4157(3) 0.0397(13) Uani d . 1 . .
C C30 0.8425(8) -0.1031(6) 0.4509(4) 0.0572(16) Uani d . 1 . .
H H30A 0.7908 -0.0978 0.5074 0.086 Uiso calc R 1 . .
H H30B 0.9442 -0.1698 0.4506 0.086 Uiso calc R 1 . .
H H30C 0.7793 -0.1219 0.4173 0.086 Uiso calc R 1 . .
C C31 0.5751(7) 0.1609(6) 0.4374(4) 0.0496(15) Uani d . 1 . .
H H31A 0.5499 0.0841 0.4400 0.060 Uiso calc R 1 . .
H H31B 0.5136 0.2255 0.3974 0.060 Uiso calc R 1 . .
C C32 0.5293(8) 0.2076(6) 0.5224(4) 0.0560(16) Uani d . 1 . .
H H32A 0.5726 0.2737 0.5235 0.067 Uiso calc R 1 . .
H H32B 0.4151 0.2442 0.5336 0.067 Uiso calc R 1 . .

loop_
_atom_site_aniso_label
_atom_site_aniso_U_11
_atom_site_aniso_U_22
_atom_site_aniso_U_33
_atom_site_aniso_U_12
_atom_site_aniso_U_13
_atom_site_aniso_U_23
Fe1 0.0297(4) 0.0489(5) 0.0370(4) -0.0120(4) -0.0013(3) -0.0066(3)
Fe2 0.0315(4) 0.0509(5) 0.0347(4) -0.0194(4) -0.0031(3) 0.0008(3)
Cl1 0.087(3) 0.188(8) 0.107(3) -0.054(3) 0.031(2) -0.035(3)
Cl1' 0.33(2) 0.077(7) 0.112(8) -0.022(9) -0.009(10) -0.022(6)
O1 0.068(3) 0.063(3) 0.087(4) -0.007(3) -0.031(3) 0.000(3)
O2 0.089(4) 0.069(3) 0.043(2) -0.020(3) 0.001(3) -0.003(2)
N1 0.036(3) 0.057(3) 0.042(3) -0.023(2) -0.004(2) -0.003(2)
N2 0.037(3) 0.049(3) 0.052(3) -0.020(2) -0.006(2) -0.002(2)
N3 0.036(3) 0.049(3) 0.037(2) -0.019(2) -0.001(2) 0.005(2)
N4 0.040(3) 0.055(3) 0.036(2) -0.028(2) -0.002(2) 0.004(2)
C1 0.027(3) 0.048(3) 0.041(3) -0.012(2) -0.002(2) 0.002(2)
C2 0.036(3) 0.056(4) 0.042(3) -0.014(3) 0.007(3) -0.009(3)
C3 0.041(3) 0.042(3) 0.062(4) -0.011(3) 0.005(3) -0.015(3)
C4 0.040(3) 0.049(4) 0.063(4) -0.017(3) -0.005(3) 0.010(3)
C5 0.030(3) 0.059(4) 0.036(3) -0.012(3) -0.005(2) 0.004(3)
C6 0.054(4) 0.076(5) 0.050(4) 0.006(4) -0.009(3) -0.003(3)
C7 0.043(4) 0.079(5) 0.081(5) -0.013(4) -0.021(4) -0.017(4)
C8 0.030(3) 0.078(5) 0.070(5) -0.012(3) 0.001(3) -0.011(4)
C9 0.045(4) 0.066(4) 0.056(4) -0.003(3) -0.008(3) -0.021(3)
C10 0.043(4) 0.041(3) 0.091(5) -0.001(3) -0.016(4) -0.007(3)
C11 0.025(3) 0.052(3) 0.041(3) -0.016(2) -0.001(2) 0.002(3)
C12 0.050(4) 0.071(4) 0.037(3) -0.031(3) -0.003(3) -0.002(3)
C13 0.044(3) 0.062(4) 0.062(4) -0.018(3) -0.012(3) -0.014(3)
C14 0.075(5) 0.081(5) 0.082(5) -0.037(4) -0.020(4) -0.022(4)
C15 0.036(3) 0.057(4) 0.073(4) -0.019(3) 0.002(3) -0.004(3)
C16 0.054(4) 0.068(4) 0.068(4) -0.022(4) -0.009(3) 0.004(4)
C17 0.034(3) 0.057(4) 0.031(3) -0.023(3) 0.000(2) 0.000(2)
C18 0.039(3) 0.057(4) 0.048(3) -0.024(3) 0.003(3) -0.011(3)
C19 0.052(4) 0.057(4) 0.050(3) -0.033(3) -0.003(3) -0.003(3)
C20 0.039(3) 0.078(4) 0.052(4) -0.033(3) -0.015(3) 0.008(3)
C21 0.039(3) 0.059(4) 0.043(3) -0.019(3) -0.008(3) 0.008(3)
C22 0.068(5) 0.086(5) 0.050(4) -0.043(4) -0.011(3) -0.013(4)
C23 0.059(5) 0.112(7) 0.056(4) -0.004(5) -0.032(4) -0.017(4)
C24 0.118(7) 0.093(6) 0.040(4) -0.052(6) -0.013(4) 0.014(4)
C25 0.079(6) 0.112(7) 0.046(4) -0.056(5) 0.028(4) -0.025(4)
C26 0.060(5) 0.082(5) 0.059(4) -0.022(4) 0.004(3) -0.025(4)
C27 0.035(3) 0.052(3) 0.029(3) -0.019(3) -0.004(2) -0.002(2)
C28 0.035(3) 0.049(3) 0.041(3) -0.010(3) -0.004(2) -0.002(3)
C29 0.045(3) 0.045(3) 0.035(3) -0.023(3) -0.008(2) 0.001(2)
C30 0.067(4) 0.053(4) 0.056(4) -0.028(3) -0.012(3) 0.005(3)
C31 0.038(3) 0.068(4) 0.047(3) -0.030(3) -0.007(3) 0.009(3)
C32 0.047(4) 0.062(4) 0.057(4) -0.022(3) 0.006(3) -0.005(3)

loop_
_atom_type_symbol
_atom_type_description
_atom_type_scat_dispersion_real
_atom_type_scat_dispersion_imag
_atom_type_scat_source
C C 0.0033 0.0016 'International Tables Vol C Tables 4.2.6.8 and 6.1.1.4'
H H 0.0000 0.0000 'International Tables Vol C Tables 4.2.6.8 and 6.1.1.4'
N N 0.0061 0.0033 'International Tables Vol C Tables 4.2.6.8 and 6.1.1.4'
O O 0.0106 0.0060 'International Tables Vol C Tables 4.2.6.8 and 6.1.1.4'
Cl Cl 0.1484 0.1585 'International Tables Vol C Tables 4.2.6.8 and 6.1.1.4'
Fe Fe 0.3463 0.8444 'International Tables Vol C Tables 4.2.6.8 and 6.1.1.4'

loop_
_geom_angle_atom_site_label_1
_geom_angle_atom_site_label_2
_geom_angle_atom_site_label_3
_geom_angle
C6 Fe1 C5 158.0(3)
C6 Fe1 C10 41.2(3)
C5 Fe1 C10 120.8(3)
C6 Fe1 C9 67.4(3)
C5 Fe1 C9 107.0(2)
C10 Fe1 C9 40.0(3)
C6 Fe1 C2 107.9(3)
C5 Fe1 C2 68.7(2)
C10 Fe1 C2 121.9(3)
C9 Fe1 C2 157.6(3)
C6 Fe1 C4 159.8(3)
C5 Fe1 C4 40.8(2)
C10 Fe1 C4 158.1(3)
C9 Fe1 C4 124.1(3)
C2 Fe1 C4 67.8(2)
C6 Fe1 C1 121.9(3)
C5 Fe1 C1 41.2(2)
C10 Fe1 C1 104.9(3)
C9 Fe1 C1 121.2(3)
C2 Fe1 C1 41.1(2)
C4 Fe1 C1 68.8(2)
C6 Fe1 C8 67.1(3)
C5 Fe1 C8 123.4(3)
C10 Fe1 C8 67.9(3)
C9 Fe1 C8 40.3(3)
C2 Fe1 C8 160.2(3)
C4 Fe1 C8 109.8(3)
C1 Fe1 C8 158.2(3)
C6 Fe1 C7 40.2(3)
C5 Fe1 C7 159.4(3)
C10 Fe1 C7 68.5(3)
C9 Fe1 C7 67.4(3)
C2 Fe1 C7 124.2(3)
C4 Fe1 C7 124.6(3)
C1 Fe1 C7 159.0(3)
C8 Fe1 C7 39.6(3)
C6 Fe1 C3 124.2(3)
C5 Fe1 C3 68.1(2)
C10 Fe1 C3 159.1(3)
C9 Fe1 C3 160.3(3)
C2 Fe1 C3 40.4(2)
C4 Fe1 C3 39.8(2)
C1 Fe1 C3 68.5(2)
C8 Fe1 C3 125.3(3)
C7 Fe1 C3 110.1(3)
C23 Fe2 C22 41.4(3)
C23 Fe2 C26 68.5(3)
C22 Fe2 C26 40.4(3)
C23 Fe2 C18 108.3(3)
C22 Fe2 C18 124.3(3)
C26 Fe2 C18 160.1(3)
C23 Fe2 C21 160.1(3)
C22 Fe2 C21 122.7(3)
C26 Fe2 C21 107.1(3)
C18 Fe2 C21 68.8(2)
C23 Fe2 C25 67.3(3)
C22 Fe2 C25 67.3(3)
C26 Fe2 C25 39.9(3)
C18 Fe2 C25 158.7(3)
C21 Fe2 C25 122.6(3)
C23 Fe2 C19 122.8(3)
C22 Fe2 C19 160.1(3)
C26 Fe2 C19 157.7(3)
C18 Fe2 C19 40.7(2)
C21 Fe2 C19 68.8(3)
C25 Fe2 C19 122.6(3)
C23 Fe2 C24 41.0(3)
C22 Fe2 C24 69.2(3)
C26 Fe2 C24 68.4(3)
C18 Fe2 C24 122.9(3)
C21 Fe2 C24 157.3(3)
C25 Fe2 C24 40.0(3)
C19 Fe2 C24 106.5(3)
C23 Fe2 C20 158.0(3)
C22 Fe2 C20 158.3(3)
C26 Fe2 C20 122.0(3)
C18 Fe2 C20 68.5(2)
C21 Fe2 C20 40.9(2)
C25 Fe2 C20 107.3(3)
C19 Fe2 C20 40.6(2)
C24 Fe2 C20 121.1(3)
C23 Fe2 C17 123.9(3)
C22 Fe2 C17 108.6(2)
C26 Fe2 C17 123.9(3)
C18 Fe2 C17 40.4(2)
C21 Fe2 C17 41.2(2)
C25 Fe2 C17 159.4(3)
C19 Fe2 C17 68.4(2)
C24 Fe2 C17 159.6(3)
C20 Fe2 C17 68.7(2)
C16 O1 H1O 109.5
C32 O2 H2O 109.5
C11 N1 N2 105.5(4)
C13 N2 N1 111.1(5)
C13 N2 C15 129.6(5)
N1 N2 C15 119.1(5)
C27 N3 N4 104.4(4)
C29 N4 N3 112.5(4)
C29 N4 C31 129.1(5)
N3 N4 C31 118.0(5)
C5 C1 C2 106.3(5)
C5 C1 C11 126.3(5)
C2 C1 C11 127.3(5)
C5 C1 Fe1 68.5(3)
C2 C1 Fe1 69.3(3)
C11 C1 Fe1 124.0(4)
C3 C2 C1 108.5(5)
C3 C2 Fe1 70.4(3)
C1 C2 Fe1 69.7(3)
C3 C2 H2 125.8
C1 C2 H2 125.8
Fe1 C2 H2 125.7
C4 C3 C2 108.4(5)
C4 C3 Fe1 69.5(3)
C2 C3 Fe1 69.2(3)
C4 C3 H3 125.8
C2 C3 H3 125.8
Fe1 C3 H3 127.1
C3 C4 C5 108.6(5)
C3 C4 Fe1 70.7(3)
C5 C4 Fe1 68.9(3)
C3 C4 H4 125.7
C5 C4 H4 125.7
Fe1 C4 H4 126.3
C4 C5 C1 108.2(5)
C4 C5 Fe1 70.3(3)
C1 C5 Fe1 70.3(3)
C4 C5 H5 125.9
C1 C5 H5 125.9
Fe1 C5 H5 125.2
C7 C6 C10 109.0(6)
C7 C6 Fe1 71.2(4)
C10 C6 Fe1 69.9(4)
C7 C6 H6 125.5
C10 C6 H6 125.5
Fe1 C6 H6 125.1
C8 C7 C6 107.4(6)
C8 C7 Fe1 70.1(4)
C6 C7 Fe1 68.6(4)
C8 C7 H7 126.3
C6 C7 H7 126.3
Fe1 C7 H7 126.5
C7 C8 C9 108.4(7)
C7 C8 Fe1 70.3(4)
C9 C8 Fe1 69.3(4)
C7 C8 H8 125.8
C9 C8 H8 125.8
Fe1 C8 H8 126.1
C10 C9 C8 109.1(6)
C10 C9 Fe1 69.8(4)
C8 C9 Fe1 70.4(4)
C10 C9 H9 125.5
C8 C9 H9 125.5
Fe1 C9 H9 125.9
C9 C10 C6 106.1(6)
C9 C10 Fe1 70.2(4)
C6 C10 Fe1 68.9(4)
C9 C10 H10 126.9
C6 C10 H10 126.9
Fe1 C10 H10 125.6
N1 C11 C12 110.3(5)
N1 C11 C1 121.5(5)
C12 C11 C1 128.2(5)
C13 C12 C11 106.2(5)
C13 C12 H12 126.9
C11 C12 H12 126.9
N2 C13 C12 106.9(5)
N2 C13 C14 123.0(6)
C12 C13 C14 130.1(6)
C13 C14 H14A 109.5
C13 C14 H14B 109.5
H14A C14 H14B 109.5
C13 C14 H14C 109.5
H14A C14 H14C 109.5
H14B C14 H14C 109.5
N2 C15 C16 111.9(5)
N2 C15 H15A 109.2
C16 C15 H15A 109.2
N2 C15 H15B 109.2
C16 C15 H15B 109.2
H15A C15 H15B 107.9
O1 C16 C15 109.1(6)
O1 C16 H16A 109.9
C15 C16 H16A 109.9
O1 C16 H16B 109.9
C15 C16 H16B 109.9
H16A C16 H16B 108.3
C18 C17 C21 107.9(5)
C18 C17 C27 127.4(5)
C21 C17 C27 124.7(5)
C18 C17 Fe2 69.4(3)
C21 C17 Fe2 69.1(3)
C27 C17 Fe2 128.6(4)
C17 C18 C19 108.6(5)
C17 C18 Fe2 70.1(3)
C19 C18 Fe2 69.8(3)
C17 C18 H18 125.7
C19 C18 H18 125.7
Fe2 C18 H18 125.9
C18 C19 C20 108.1(5)
C18 C19 Fe2 69.5(3)
C20 C19 Fe2 69.8(3)
C18 C19 H19 126.0
C20 C19 H19 126.0
Fe2 C19 H19 126.3
C19 C20 C21 108.1(5)
C19 C20 Fe2 69.5(3)
C21 C20 Fe2 69.2(3)
C19 C20 H20 126.0
C21 C20 H20 126.0
Fe2 C20 H20 126.8
C20 C21 C17 107.3(5)
C20 C21 Fe2 69.8(3)
C17 C21 Fe2 69.7(3)
C20 C21 H21 126.3
C17 C21 H21 126.3
Fe2 C21 H21 125.7
C26 C22 C23 107.4(7)
C26 C22 Fe2 70.0(4)
C23 C22 Fe2 69.2(4)
C26 C22 H22 126.3
C23 C22 H22 126.3
Fe2 C22 H22 126.1
C24 C23 C22 108.1(7)
C24 C23 Fe2 70.3(4)
C22 C23 Fe2 69.5(4)
C24 C23 H23 126.0
C22 C23 H23 126.0
Fe2 C23 H23 125.9
C25 C24 C23 105.9(7)
C25 C24 Fe2 69.8(4)
C23 C24 Fe2 68.7(4)
C25 C24 H24 127.0
C23 C24 H24 127.0
Fe2 C24 H24 126.0
C26 C25 C24 110.9(7)
C26 C25 Fe2 69.9(4)
C24 C25 Fe2 70.2(4)
C26 C25 H25 124.6
C24 C25 H25 124.6
Fe2 C25 H25 126.9
C25 C26 C22 107.7(7)
C25 C26 Fe2 70.3(4)
C22 C26 Fe2 69.6(4)
C25 C26 H26 126.1
C22 C26 H26 126.1
Fe2 C26 H26 125.6
N3 C27 C28 111.1(5)
N3 C27 C17 119.9(5)
C28 C27 C17 128.9(5)
C29 C28 C27 106.1(5)
C29 C28 H28 127.0
C27 C28 H28 127.0
N4 C29 C28 105.9(5)
N4 C29 C30 123.9(5)
C28 C29 C30 130.2(5)
C29 C30 H30A 109.5
C29 C30 H30B 109.5
H30A C30 H30B 109.5
C29 C30 H30C 109.5
H30A C30 H30C 109.5
H30B C30 H30C 109.5
N4 C31 C32 112.3(5)
N4 C31 H31A 109.1
C32 C31 H31A 109.1
N4 C31 H31B 109.1
C32 C31 H31B 109.1
H31A C31 H31B 107.9
O2 C32 C31 109.8(5)
O2 C32 H32A 109.7
C31 C32 H32A 109.7
O2 C32 H32B 109.7
C31 C32 H32B 109.7
H32A C32 H32B 108.2

loop_
_geom_bond_atom_site_label_1
_geom_bond_atom_site_label_2
_geom_bond_site_symmetry_2
_geom_bond_distance
Fe1 C6 . 2.019(7)
Fe1 C5 . 2.022(5)
Fe1 C10 . 2.031(6)
Fe1 C9 . 2.036(6)
Fe1 C2 . 2.040(5)
Fe1 C4 . 2.040(6)
Fe1 C1 . 2.045(5)
Fe1 C8 . 2.049(6)
Fe1 C7 . 2.052(6)
Fe1 C3 . 2.056(5)
Fe2 C23 . 2.021(6)
Fe2 C22 . 2.025(6)
Fe2 C26 . 2.030(7)
Fe2 C18 . 2.033(5)
Fe2 C21 . 2.034(6)
Fe2 C25 . 2.035(6)
Fe2 C19 . 2.038(6)
Fe2 C24 . 2.041(7)
Fe2 C20 . 2.042(6)
Fe2 C17 . 2.042(5)
Cl1' Cl1' 2_566 2.10(4)
O1 C16 . 1.393(8)
O1 H1O . 0.8501
O2 C32 . 1.390(7)
O2 H2O . 0.8501
N1 C11 . 1.328(6)
N1 N2 . 1.366(6)
N2 C13 . 1.342(8)
N2 C15 . 1.441(7)
N3 C27 . 1.330(7)
N3 N4 . 1.369(6)
N4 C29 . 1.339(7)
N4 C31 . 1.456(7)
C1 C5 . 1.431(7)
C1 C2 . 1.433(8)
C1 C11 . 1.458(7)
C2 C3 . 1.413(8)
C2 H2 . 0.9300
C3 C4 . 1.395(8)
C3 H3 . 0.9300
C4 C5 . 1.417(8)
C4 H4 . 0.9300
C5 H5 . 0.9300
C6 C7 . 1.399(10)
C6 C10 . 1.425(10)
C6 H6 . 0.9300
C7 C8 . 1.390(9)
C7 H7 . 0.9300
C8 C9 . 1.406(9)
C8 H8 . 0.9300
C9 C10 . 1.391(9)
C9 H9 . 0.9300
C10 H10 . 0.9300
C11 C12 . 1.392(8)
C12 C13 . 1.365(8)
C12 H12 . 0.9300
C13 C14 . 1.526(8)
C14 H14A . 0.9600
C14 H14B . 0.9600
C14 H14C . 0.9600
C15 C16 . 1.514(8)
C15 H15A . 0.9700
C15 H15B . 0.9700
C16 H16A . 0.9700
C16 H16B . 0.9700
C17 C18 . 1.408(7)
C17 C21 . 1.434(7)
C17 C27 . 1.475(7)
C18 C19 . 1.415(7)
C18 H18 . 0.9300
C19 C20 . 1.416(8)
C19 H19 . 0.9300
C20 C21 . 1.425(8)
C20 H20 . 0.9300
C21 H21 . 0.9300
C22 C26 . 1.399(9)
C22 C23 . 1.430(10)
C22 H22 . 0.9300
C23 C24 . 1.422(11)
C23 H23 . 0.9300
C24 C25 . 1.394(11)
C24 H24 . 0.9300
C25 C26 . 1.386(10)
C25 H25 . 0.9300
C26 H26 . 0.9300
C27 C28 . 1.389(7)
C28 C29 . 1.381(7)
C28 H28 . 0.9300
C29 C30 . 1.490(7)
C30 H30A . 0.9600
C30 H30B . 0.9600
C30 H30C . 0.9600
C31 C32 . 1.504(8)
C31 H31A . 0.9700
C31 H31B . 0.9700
C32 H32A . 0.9700
C32 H32B . 0.9700

loop_
_geom_hbond_atom_site_label_D
_geom_hbond_atom_site_label_H
_geom_hbond_atom_site_label_A
_geom_hbond_site_symmetry_A
_geom_hbond_distance_DH
_geom_hbond_distance_HA
_geom_hbond_distance_DA
_geom_hbond_angle_DHA
_geom_hbond_publ_flag
O1 H1O N3 . 0.85 1.96 2.794(6) 166 yes
O2 H2O N1 2_666 0.85 2.02 2.861(6) 172 yes
C14 H14A O1 . 0.96 2.54 3.276(10) 133 yes
C14 H14C Cg3 1_455 0.96 2.96 3.777(9) 144 yes
C30 H30A O2 . 0.96 2.72 3.420(8) 131 yes

loop_
_geom_torsion_atom_site_label_1
_geom_torsion_atom_site_label_2
_geom_torsion_atom_site_label_3
_geom_torsion_atom_site_label_4
_geom_torsion
C11 N1 N2 C13 -0.1(6)
C11 N1 N2 C15 176.6(5)
C27 N3 N4 C29 1.5(6)
C27 N3 N4 C31 175.1(4)
C6 Fe1 C1 C5 -161.3(4)
C10 Fe1 C1 C5 -120.0(4)
C9 Fe1 C1 C5 -80.0(4)
C2 Fe1 C1 C5 118.1(5)
C4 Fe1 C1 C5 37.9(4)
C8 Fe1 C1 C5 -52.6(8)
C7 Fe1 C1 C5 171.2(7)
C3 Fe1 C1 C5 80.8(4)
C6 Fe1 C1 C2 80.6(4)
C5 Fe1 C1 C2 -118.1(5)
C10 Fe1 C1 C2 121.8(4)
C9 Fe1 C1 C2 161.9(4)
C4 Fe1 C1 C2 -80.2(4)
C8 Fe1 C1 C2 -170.7(6)
C7 Fe1 C1 C2 53.1(8)
C3 Fe1 C1 C2 -37.3(3)
C6 Fe1 C1 C11 -41.2(6)
C5 Fe1 C1 C11 120.1(6)
C10 Fe1 C1 C11 0.1(5)
C9 Fe1 C1 C11 40.2(6)
C2 Fe1 C1 C11 -121.7(6)
C4 Fe1 C1 C11 158.1(5)
C8 Fe1 C1 C11 67.5(9)
C7 Fe1 C1 C11 -68.6(9)
C3 Fe1 C1 C11 -159.0(5)
C5 C1 C2 C3 1.2(6)
C11 C1 C2 C3 177.6(5)
Fe1 C1 C2 C3 60.0(4)
C5 C1 C2 Fe1 -58.8(4)
C11 C1 C2 Fe1 117.6(5)
C6 Fe1 C2 C3 122.3(4)
C5 Fe1 C2 C3 -80.8(4)
C10 Fe1 C2 C3 165.3(4)
C9 Fe1 C2 C3 -163.7(6)
C4 Fe1 C2 C3 -36.7(4)
C1 Fe1 C2 C3 -119.4(5)
C8 Fe1 C2 C3 50.5(9)
C7 Fe1 C2 C3 80.9(5)
C6 Fe1 C2 C1 -118.4(4)
C5 Fe1 C2 C1 38.5(3)
C10 Fe1 C2 C1 -75.3(4)
C9 Fe1 C2 C1 -44.3(8)
C4 Fe1 C2 C1 82.6(4)
C8 Fe1 C2 C1 169.8(7)
C7 Fe1 C2 C1 -159.7(4)
C3 Fe1 C2 C1 119.4(5)
C1 C2 C3 C4 -0.9(6)
Fe1 C2 C3 C4 58.6(4)
C1 C2 C3 Fe1 -59.5(4)
C6 Fe1 C3 C4 163.0(4)
C5 Fe1 C3 C4 -37.7(3)
C10 Fe1 C3 C4 -157.3(7)
C9 Fe1 C3 C4 41.4(9)
C2 Fe1 C3 C4 -120.1(5)
C1 Fe1 C3 C4 -82.2(4)
C8 Fe1 C3 C4 78.5(5)
C7 Fe1 C3 C4 120.3(4)
C6 Fe1 C3 C2 -76.8(5)
C5 Fe1 C3 C2 82.4(4)
C10 Fe1 C3 C2 -37.2(9)
C9 Fe1 C3 C2 161.5(7)
C4 Fe1 C3 C2 120.1(5)
C1 Fe1 C3 C2 38.0(3)
C8 Fe1 C3 C2 -161.3(4)
C7 Fe1 C3 C2 -119.5(4)
C2 C3 C4 C5 0.2(7)
Fe1 C3 C4 C5 58.7(4)
C2 C3 C4 Fe1 -58.4(4)
C6 Fe1 C4 C3 -44.3(9)
C5 Fe1 C4 C3 119.8(5)
C10 Fe1 C4 C3 158.4(7)
C9 Fe1 C4 C3 -164.4(4)
C2 Fe1 C4 C3 37.2(4)
C1 Fe1 C4 C3 81.6(4)
C8 Fe1 C4 C3 -121.7(4)
C7 Fe1 C4 C3 -79.9(5)
C6 Fe1 C4 C5 -164.2(7)
C10 Fe1 C4 C5 38.6(8)
C9 Fe1 C4 C5 75.8(4)
C2 Fe1 C4 C5 -82.6(4)
C1 Fe1 C4 C5 -38.3(3)
C8 Fe1 C4 C5 118.5(4)
C7 Fe1 C4 C5 160.3(4)
C3 Fe1 C4 C5 -119.8(5)
C3 C4 C5 C1 0.5(6)
Fe1 C4 C5 C1 60.3(4)
C3 C4 C5 Fe1 -59.8(4)
C2 C1 C5 C4 -1.1(6)
C11 C1 C5 C4 -177.5(5)
Fe1 C1 C5 C4 -60.3(4)
C2 C1 C5 Fe1 59.2(4)
C11 C1 C5 Fe1 -117.2(5)
C6 Fe1 C5 C4 165.4(6)
C10 Fe1 C5 C4 -164.3(4)
C9 Fe1 C5 C4 -123.0(4)
C2 Fe1 C5 C4 80.3(4)
C1 Fe1 C5 C4 118.8(5)
C8 Fe1 C5 C4 -81.9(4)
C7 Fe1 C5 C4 -52.3(9)
C3 Fe1 C5 C4 36.8(3)
C6 Fe1 C5 C1 46.6(8)
C10 Fe1 C5 C1 76.9(4)
C9 Fe1 C5 C1 118.3(4)
C2 Fe1 C5 C1 -38.5(3)
C4 Fe1 C5 C1 -118.8(5)
C8 Fe1 C5 C1 159.3(4)
C7 Fe1 C5 C1 -171.0(7)
C3 Fe1 C5 C1 -82.0(4)
C5 Fe1 C6 C7 160.5(6)
C10 Fe1 C6 C7 119.5(6)
C9 Fe1 C6 C7 81.2(4)
C2 Fe1 C6 C7 -122.2(4)
C4 Fe1 C6 C7 -47.9(9)
C1 Fe1 C6 C7 -165.1(4)
C8 Fe1 C6 C7 37.3(4)
C3 Fe1 C6 C7 -80.7(5)
C5 Fe1 C6 C10 41.1(8)
C9 Fe1 C6 C10 -38.3(4)
C2 Fe1 C6 C10 118.3(4)
C4 Fe1 C6 C10 -167.4(7)
C1 Fe1 C6 C10 75.4(5)
C8 Fe1 C6 C10 -82.1(4)
C7 Fe1 C6 C10 -119.5(6)
C3 Fe1 C6 C10 159.8(4)
C10 C6 C7 C8 0.2(7)
Fe1 C6 C7 C8 -59.6(5)
C10 C6 C7 Fe1 59.8(4)
C6 Fe1 C7 C8 118.9(6)
C5 Fe1 C7 C8 -40.4(10)
C10 Fe1 C7 C8 80.8(5)
C9 Fe1 C7 C8 37.5(4)
C2 Fe1 C7 C8 -164.4(4)
C4 Fe1 C7 C8 -79.3(5)
C1 Fe1 C7 C8 156.2(6)
C3 Fe1 C7 C8 -121.5(4)
C5 Fe1 C7 C6 -159.2(7)
C10 Fe1 C7 C6 -38.0(4)
C9 Fe1 C7 C6 -81.3(4)
C2 Fe1 C7 C6 76.8(5)
C4 Fe1 C7 C6 161.9(4)
C1 Fe1 C7 C6 37.4(9)
C8 Fe1 C7 C6 -118.9(6)
C3 Fe1 C7 C6 119.7(4)
C6 C7 C8 C9 -0.4(7)
Fe1 C7 C8 C9 -59.1(4)
C6 C7 C8 Fe1 58.7(5)
C6 Fe1 C8 C7 -37.9(4)
C5 Fe1 C8 C7 164.2(4)
C10 Fe1 C8 C7 -82.6(5)
C9 Fe1 C8 C7 -119.5(6)
C2 Fe1 C8 C7 41.1(10)
C4 Fe1 C8 C7 120.7(5)
C1 Fe1 C8 C7 -157.0(6)
C3 Fe1 C8 C7 78.8(5)
C6 Fe1 C8 C9 81.7(5)
C5 Fe1 C8 C9 -76.3(5)
C10 Fe1 C8 C9 36.9(4)
C2 Fe1 C8 C9 160.7(7)
C4 Fe1 C8 C9 -119.8(4)
C1 Fe1 C8 C9 -37.5(9)
C7 Fe1 C8 C9 119.5(6)
C3 Fe1 C8 C9 -161.6(4)
C7 C8 C9 C10 0.4(7)
Fe1 C8 C9 C10 -59.3(4)
C7 C8 C9 Fe1 59.7(5)
C6 Fe1 C9 C10 39.4(4)
C5 Fe1 C9 C10 -118.0(4)
C2 Fe1 C9 C10 -42.8(8)
C4 Fe1 C9 C10 -159.5(4)
C1 Fe1 C9 C10 -75.3(5)
C8 Fe1 C9 C10 120.0(6)
C7 Fe1 C9 C10 83.1(5)
C3 Fe1 C9 C10 169.7(7)
C6 Fe1 C9 C8 -80.6(5)
C5 Fe1 C9 C8 122.0(4)
C10 Fe1 C9 C8 -120.0(6)
C2 Fe1 C9 C8 -162.9(6)
C4 Fe1 C9 C8 80.5(5)
C1 Fe1 C9 C8 164.7(4)
C7 Fe1 C9 C8 -36.9(4)
C3 Fe1 C9 C8 49.7(9)
C8 C9 C10 C6 -0.2(7)
Fe1 C9 C10 C6 -59.9(4)
C8 C9 C10 Fe1 59.6(4)
C7 C6 C10 C9 0.0(7)
Fe1 C6 C10 C9 60.7(4)
C7 C6 C10 Fe1 -60.6(5)
C6 Fe1 C10 C9 -117.1(6)
C5 Fe1 C10 C9 79.5(4)
C2 Fe1 C10 C9 162.2(4)
C4 Fe1 C10 C9 51.2(8)
C1 Fe1 C10 C9 121.1(4)
C8 Fe1 C10 C9 -37.2(4)
C7 Fe1 C10 C9 -80.0(4)
C3 Fe1 C10 C9 -170.3(6)
C5 Fe1 C10 C6 -163.4(4)
C9 Fe1 C10 C6 117.1(6)
C2 Fe1 C10 C6 -80.7(5)
C4 Fe1 C10 C6 168.3(6)
C1 Fe1 C10 C6 -121.8(4)
C8 Fe1 C10 C6 79.9(5)
C7 Fe1 C10 C6 37.1(4)
C3 Fe1 C10 C6 -53.2(9)
N2 N1 C11 C12 0.4(6)
N2 N1 C11 C1 -179.3(5)
C5 C1 C11 N1 -173.3(5)
C2 C1 C11 N1 11.0(9)
Fe1 C1 C11 N1 99.7(6)
C5 C1 C11 C12 7.1(9)
C2 C1 C11 C12 -168.6(6)
Fe1 C1 C11 C12 -80.0(7)
N1 C11 C12 C13 -0.5(7)
C1 C11 C12 C13 179.1(5)
N1 N2 C13 C12 -0.2(7)
C15 N2 C13 C12 -176.4(5)
N1 N2 C13 C14 -179.8(5)
C15 N2 C13 C14 4.0(10)
C11 C12 C13 N2 0.4(7)
C11 C12 C13 C14 180.0(6)
C13 N2 C15 C16 91.3(8)
N1 N2 C15 C16 -84.7(7)
N2 C15 C16 O1 -67.6(7)
C23 Fe2 C17 C18 -78.2(5)
C22 Fe2 C17 C18 -121.5(4)
C26 Fe2 C17 C18 -163.5(4)
C21 Fe2 C17 C18 119.7(5)
C25 Fe2 C17 C18 163.9(7)
C19 Fe2 C17 C18 37.6(3)
C24 Fe2 C17 C18 -41.4(9)
C20 Fe2 C17 C18 81.4(4)
C23 Fe2 C17 C21 162.2(4)
C22 Fe2 C17 C21 118.9(4)
C26 Fe2 C17 C21 76.8(4)
C18 Fe2 C17 C21 -119.7(5)
C25 Fe2 C17 C21 44.2(9)
C19 Fe2 C17 C21 -82.1(4)
C24 Fe2 C17 C21 -161.1(8)
C20 Fe2 C17 C21 -38.3(4)
C23 Fe2 C17 C27 43.8(6)
C22 Fe2 C17 C27 0.5(6)
C26 Fe2 C17 C27 -41.5(6)
C18 Fe2 C17 C27 122.0(6)
C21 Fe2 C17 C27 -118.3(6)
C25 Fe2 C17 C27 -74.1(9)
C19 Fe2 C17 C27 159.6(6)
C24 Fe2 C17 C27 80.6(10)
C20 Fe2 C17 C27 -156.6(6)
C21 C17 C18 C19 -0.9(6)
C27 C17 C18 C19 177.1(5)
Fe2 C17 C18 C19 -59.5(4)
C21 C17 C18 Fe2 58.6(4)
C27 C17 C18 Fe2 -123.4(5)
C23 Fe2 C18 C17 121.2(4)
C22 Fe2 C18 C17 78.1(4)
C26 Fe2 C18 C17 43.9(9)
C21 Fe2 C18 C17 -37.9(3)
C25 Fe2 C18 C17 -164.4(8)
C19 Fe2 C18 C17 -119.6(5)
C24 Fe2 C18 C17 164.0(4)
C20 Fe2 C18 C17 -82.0(4)
C23 Fe2 C18 C19 -119.3(4)
C22 Fe2 C18 C19 -162.3(4)
C26 Fe2 C18 C19 163.4(8)
C21 Fe2 C18 C19 81.7(4)
C25 Fe2 C18 C19 -44.8(9)
C24 Fe2 C18 C19 -76.4(5)
C20 Fe2 C18 C19 37.6(4)
C17 Fe2 C18 C19 119.6(5)
C17 C18 C19 C20 0.3(7)
Fe2 C18 C19 C20 -59.4(4)
C17 C18 C19 Fe2 59.7(4)
C23 Fe2 C19 C18 79.9(5)
C22 Fe2 C19 C18 47.5(9)
C26 Fe2 C19 C18 -165.2(7)
C21 Fe2 C19 C18 -81.8(4)
C25 Fe2 C19 C18 162.3(4)
C24 Fe2 C19 C18 121.7(4)
C20 Fe2 C19 C18 -119.4(5)
C17 Fe2 C19 C18 -37.4(3)
C23 Fe2 C19 C20 -160.7(4)
C22 Fe2 C19 C20 166.9(7)
C26 Fe2 C19 C20 -45.8(9)
C18 Fe2 C19 C20 119.4(5)
C21 Fe2 C19 C20 37.6(3)
C25 Fe2 C19 C20 -78.3(5)
C24 Fe2 C19 C20 -118.9(4)
C17 Fe2 C19 C20 82.0(4)
C18 C19 C20 C21 0.4(7)
Fe2 C19 C20 C21 -58.7(4)
C18 C19 C20 Fe2 59.1(4)
C23 Fe2 C20 C19 48.1(9)
C22 Fe2 C20 C19 -168.0(6)
C26 Fe2 C20 C19 161.3(4)
C18 Fe2 C20 C19 -37.6(3)
C21 Fe2 C20 C19 -119.7(5)
C25 Fe2 C20 C19 120.2(4)
C24 Fe2 C20 C19 78.8(5)
C17 Fe2 C20 C19 -81.2(4)
C23 Fe2 C20 C21 167.8(7)
C22 Fe2 C20 C21 -48.3(8)
C26 Fe2 C20 C21 -79.0(4)
C18 Fe2 C20 C21 82.1(4)
C25 Fe2 C20 C21 -120.1(4)
C19 Fe2 C20 C21 119.7(5)
C24 Fe2 C20 C21 -161.5(4)
C17 Fe2 C20 C21 38.5(3)
C19 C20 C21 C17 -1.0(7)
Fe2 C20 C21 C17 -59.9(4)
C19 C20 C21 Fe2 58.9(4)
C18 C17 C21 C20 1.2(6)
C27 C17 C21 C20 -176.9(5)
Fe2 C17 C21 C20 59.9(4)
C18 C17 C21 Fe2 -58.8(4)
C27 C17 C21 Fe2 123.2(5)
C23 Fe2 C21 C20 -166.6(8)
C22 Fe2 C21 C20 160.9(4)
C26 Fe2 C21 C20 119.5(4)
C18 Fe2 C21 C20 -81.1(4)
C25 Fe2 C21 C20 78.6(5)
C19 Fe2 C21 C20 -37.4(4)
C24 Fe2 C21 C20 44.6(9)
C17 Fe2 C21 C20 -118.3(5)
C23 Fe2 C21 C17 -48.3(9)
C22 Fe2 C21 C17 -80.8(4)
C26 Fe2 C21 C17 -122.2(4)
C18 Fe2 C21 C17 37.2(3)
C25 Fe2 C21 C17 -163.1(4)
C19 Fe2 C21 C17 81.0(4)
C24 Fe2 C21 C17 162.9(7)
C20 Fe2 C21 C17 118.3(5)
C23 Fe2 C22 C26 118.6(6)
C18 Fe2 C22 C26 -162.8(4)
C21 Fe2 C22 C26 -77.5(5)
C25 Fe2 C22 C26 37.6(5)
C19 Fe2 C22 C26 161.6(7)
C24 Fe2 C22 C26 80.8(5)
C20 Fe2 C22 C26 -42.0(9)
C17 Fe2 C22 C26 -120.8(4)
C26 Fe2 C22 C23 -118.6(6)
C18 Fe2 C22 C23 78.6(5)
C21 Fe2 C22 C23 163.9(4)
C25 Fe2 C22 C23 -81.0(5)
C19 Fe2 C22 C23 43.0(9)
C24 Fe2 C22 C23 -37.8(5)
C20 Fe2 C22 C23 -160.5(6)
C17 Fe2 C22 C23 120.6(4)
C26 C22 C23 C24 0.0(8)
Fe2 C22 C23 C24 59.9(5)
C26 C22 C23 Fe2 -59.9(5)
C22 Fe2 C23 C24 -119.1(7)
C26 Fe2 C23 C24 -81.4(5)
C18 Fe2 C23 C24 119.5(5)
C21 Fe2 C23 C24 -162.3(8)
C25 Fe2 C23 C24 -38.3(5)
C19 Fe2 C23 C24 76.9(6)
C20 Fe2 C23 C24 41.7(10)
C17 Fe2 C23 C24 161.4(5)
C26 Fe2 C23 C22 37.7(4)
C18 Fe2 C23 C22 -121.4(4)
C21 Fe2 C23 C22 -43.2(10)
C25 Fe2 C23 C22 80.8(5)
C19 Fe2 C23 C22 -164.0(4)
C24 Fe2 C23 C22 119.1(7)
C20 Fe2 C23 C22 160.8(6)
C17 Fe2 C23 C22 -79.5(5)
C22 C23 C24 C25 0.8(8)
Fe2 C23 C24 C25 60.2(5)
C22 C23 C24 Fe2 -59.4(5)
C23 Fe2 C24 C25 -117.2(7)
C22 Fe2 C24 C25 -79.1(5)
C26 Fe2 C24 C25 -35.6(5)
C18 Fe2 C24 C25 162.8(4)
C21 Fe2 C24 C25 47.2(10)
C19 Fe2 C24 C25 121.4(5)
C20 Fe2 C24 C25 79.7(5)
C17 Fe2 C24 C25 -166.5(7)
C22 Fe2 C24 C23 38.2(5)
C26 Fe2 C24 C23 81.6(5)
C18 Fe2 C24 C23 -80.0(5)
C21 Fe2 C24 C23 164.4(7)
C25 Fe2 C24 C23 117.2(7)
C19 Fe2 C24 C23 -121.3(5)
C20 Fe2 C24 C23 -163.1(5)
C17 Fe2 C24 C23 -49.2(10)
C23 C24 C25 C26 -1.4(8)
Fe2 C24 C25 C26 58.1(5)
C23 C24 C25 Fe2 -59.5(5)
C23 Fe2 C25 C26 -83.1(5)
C22 Fe2 C25 C26 -38.1(5)
C18 Fe2 C25 C26 -165.5(7)
C21 Fe2 C25 C26 77.3(5)
C19 Fe2 C25 C26 161.5(4)
C24 Fe2 C25 C26 -122.3(7)
C20 Fe2 C25 C26 119.6(5)
C17 Fe2 C25 C26 44.3(10)
C23 Fe2 C25 C24 39.2(5)
C22 Fe2 C25 C24 84.3(5)
C26 Fe2 C25 C24 122.3(7)
C18 Fe2 C25 C24 -43.2(10)
C21 Fe2 C25 C24 -160.4(5)
C19 Fe2 C25 C24 -76.2(6)
C20 Fe2 C25 C24 -118.1(5)
C17 Fe2 C25 C24 166.6(7)
C24 C25 C26 C22 1.4(8)
Fe2 C25 C26 C22 59.8(5)
C24 C25 C26 Fe2 -58.3(5)
C23 C22 C26 C25 -0.9(8)
Fe2 C22 C26 C25 -60.2(5)
C23 C22 C26 Fe2 59.3(5)
C23 Fe2 C26 C25 80.0(5)
C22 Fe2 C26 C25 118.6(7)
C18 Fe2 C26 C25 164.5(7)
C21 Fe2 C26 C25 -120.6(5)
C19 Fe2 C26 C25 -44.9(10)
C24 Fe2 C26 C25 35.7(5)
C20 Fe2 C26 C25 -78.3(6)
C17 Fe2 C26 C25 -162.8(5)
C23 Fe2 C26 C22 -38.6(5)
C18 Fe2 C26 C22 45.9(10)
C21 Fe2 C26 C22 120.8(4)
C25 Fe2 C26 C22 -118.6(7)
C19 Fe2 C26 C22 -163.5(6)
C24 Fe2 C26 C22 -82.9(5)
C20 Fe2 C26 C22 163.1(4)
C17 Fe2 C26 C22 78.6(5)
N4 N3 C27 C28 -1.1(6)
N4 N3 C27 C17 -179.0(4)
C18 C17 C27 N3 0.4(8)
C21 C17 C27 N3 178.0(5)
Fe2 C17 C27 N3 -92.1(6)
C18 C17 C27 C28 -177.0(5)
C21 C17 C27 C28 0.7(9)
Fe2 C17 C27 C28 90.5(7)
N3 C27 C28 C29 0.5(6)
C17 C27 C28 C29 178.0(5)
N3 N4 C29 C28 -1.2(6)
C31 N4 C29 C28 -174.0(5)
N3 N4 C29 C30 178.5(5)
C31 N4 C29 C30 5.7(9)
C27 C28 C29 N4 0.4(6)
C27 C28 C29 C30 -179.3(5)
C29 N4 C31 C32 94.0(7)
N3 N4 C31 C32 -78.5(6)
N4 C31 C32 O2 -73.0(7)
C1 Cg2 Cg3 C10 0.4(5)
C17 Cg5 Cg6 C22 -1.4(5)
